data_1515435
loop_
_publ_author_name
'Kongprakaiwoot, Natcharee'
'Quiroz-Guzman, Mauricio'
'Oliver, Allen G.'
'Brown, Seth N.'

_publ_section_title
;
 Gauging electronic dissymmetry in bis-chelates of titanium(iv) using
 sterically and electronically variable 2,2&#x2032;-biphenoxides
;
_journal_issue 2
_journal_name_full 'Chemical Science'
_journal_page_first 331
_journal_paper_doi 10.1039/c0sc00468e
_journal_volume 2
_journal_year 2011
_chemical_formula_moiety 'C34 H34 N2 O6 Ti, C D2 Cl2'
_chemical_formula_sum 'C35 H34 Cl2 D2 N2 O6 Ti'
_chemical_formula_weight 701.46
_chemical_name_common '(Hox)Ti(O2C12H4Me4) . CD2Cl2'
_chemical_name_systematic
;
(2,2'-Biphenylbis(N-methylacetohydroxamato))-
(3,3',5,5'-tetramethylbiphenyl-2,2'-diolato)titanium(IV)
deuterodichloromethane solvate
;
_space_group_IT_number 14
_symmetry_cell_setting monoclinic
_symmetry_space_group_name_Hall '-P 2yn'
_symmetry_space_group_name_H-M 'P 1 21/n 1'
_atom_sites_solution_hydrogens difmap
_atom_sites_solution_primary direct
_atom_sites_solution_secondary difmap
_audit_creation_method SHELXL-97
_cell_angle_alpha 90.00
_cell_angle_beta 94.7950(16)
_cell_angle_gamma 90.00
_cell_formula_units_Z 4
_cell_length_a 12.3148(13)
_cell_length_b 13.2234(14)
_cell_length_c 20.372(2)
_cell_measurement_reflns_used 9977
_cell_measurement_temperature 100(2)
_cell_measurement_theta_max 26.20
_cell_measurement_theta_min 2.26
_cell_volume 3305.8(6)
_computing_cell_refinement 'APEX2/SAINT (Bruker, 2004)'
_computing_data_collection 'APEX2 (Bruker, 2004)'
_computing_data_reduction 'SAINT/XPREP (Bruker, 2004; Sheldrick, 2003)'
_computing_molecular_graphics 'XP (Sheldrick, 1998)'
_computing_publication_material 'XCIF (Sheldrick, 2001)'
_computing_structure_refinement 'XL (Sheldrick, 2001)'
_computing_structure_solution 'XS (Sheldrick, 2001)'
_diffrn_ambient_temperature 100(2)
_diffrn_detector_area_resol_mean 8.33
_diffrn_measured_fraction_theta_full 0.999
_diffrn_measured_fraction_theta_max 0.999
_diffrn_measurement_device_type 'Bruker APEX-II CCD'
_diffrn_measurement_method '\f and \w scans'
_diffrn_radiation_monochromator graphite
_diffrn_radiation_source 'fine-focus sealed tube'
_diffrn_radiation_type MoK\a
_diffrn_radiation_wavelength 0.71073
_diffrn_reflns_av_R_equivalents 0.0411
_diffrn_reflns_av_sigmaI/netI 0.0254
_diffrn_reflns_limit_h_max 15
_diffrn_reflns_limit_h_min -15
_diffrn_reflns_limit_k_max 16
_diffrn_reflns_limit_k_min -16
_diffrn_reflns_limit_l_max 25
_diffrn_reflns_limit_l_min -25
_diffrn_reflns_number 47756
_diffrn_reflns_theta_full 26.42
_diffrn_reflns_theta_max 26.42
_diffrn_reflns_theta_min 1.84
_exptl_absorpt_coefficient_mu 0.469
_exptl_absorpt_correction_T_max 0.9635
_exptl_absorpt_correction_T_min 0.8760
_exptl_absorpt_correction_type numerical
_exptl_absorpt_process_details
;
Blessing, R. H. (1995) Acta Cryst. A51, 33-38.

Sheldrick, G. M. (2004) SADABS, University of G\"ottingen, Germany.
;
_exptl_crystal_colour colorless
_exptl_crystal_density_diffrn 1.409
_exptl_crystal_density_method 'not measured'
_exptl_crystal_description rod
_exptl_crystal_F_000 1456
_exptl_crystal_recrystallization_method
;
Crystals were deposited from a concentrated solution of the complex
in CD2Cl2.
;
_exptl_crystal_size_max 0.29
_exptl_crystal_size_mid 0.10
_exptl_crystal_size_min 0.08
_refine_diff_density_max 0.365
_refine_diff_density_min -0.425
_refine_diff_density_rms 0.050
_refine_ls_extinction_method none
_refine_ls_goodness_of_fit_ref 1.030
_refine_ls_hydrogen_treatment refall
_refine_ls_matrix_type full
_refine_ls_number_parameters 559
_refine_ls_number_reflns 6802
_refine_ls_number_restraints 0
_refine_ls_restrained_S_all 1.030
_refine_ls_R_factor_all 0.0392
_refine_ls_R_factor_gt 0.0307
_refine_ls_shift/su_max 0.001
_refine_ls_shift/su_mean 0.000
_refine_ls_structure_factor_coef Fsqd
_refine_ls_weighting_details 'calc w=1/[\s^2^(Fo^2^)+(0.0415P)^2^+1.7666P] where P=(Fo^2^+2Fc^2^)/3'
_refine_ls_weighting_scheme calc
_refine_ls_wR_factor_gt 0.0792
_refine_ls_wR_factor_ref 0.0846
_reflns_number_gt 5763
_reflns_number_total 6802
_reflns_threshold_expression >2sigma(I)
_cod_data_source_file c0sc00468e.txt
_cod_data_source_block hoxbiphen
_cod_depositor_comments
;
The following automatic conversions were performed:

'_symmetry_cell_setting' value 'Monoclinic' changed to 'monoclinic'
according to
/usr/data/users/saulius/automatic-downloads/retrospective/RSC/lib/dictionaries/cif_core.dic
dictionary named 'cif_core.dic' version 2.4.2 from 2011-04-26.

Automatic conversion script
Id: cif_fix_values 2281 2013-09-26 08:29:07Z andrius 
;
_cod_original_cell_volume 3305.9(6)
_cod_original_sg_symbol_H-M P2(1)/n
_cod_original_formula_sum 'C35 H34 D2 Cl2 N2 O6 Ti'
_cod_database_code 1515435

loop_
_symmetry_equiv_pos_as_xyz
'x, y, z'
'-x+1/2, y+1/2, -z+1/2'
'-x, -y, -z'
'x-1/2, -y-1/2, z-1/2'

loop_
_atom_site_label
_atom_site_type_symbol
_atom_site_fract_x
_atom_site_fract_y
_atom_site_fract_z
_atom_site_U_iso_or_equiv
_atom_site_adp_type
_atom_site_occupancy
_atom_site_symmetry_multiplicity
_atom_site_calc_flag
Ti Ti -0.83629(2) -0.96424(2) -0.124817(13) 0.01277(8) Uani 1 1 d
O1 O -0.87813(8) -1.10618(8) -0.09226(5) 0.0159(2) Uani 1 1 d
O2 O -0.96573(9) -0.93979(8) -0.07745(5) 0.0156(2) Uani 1 1 d
O3 O -0.95239(9) -0.98954(8) -0.20160(5) 0.0163(2) Uani 1 1 d
O4 O -0.75762(9) -1.03660(8) -0.18982(5) 0.0177(2) Uani 1 1 d
O5 O -0.82343(8) -0.82636(8) -0.13982(5) 0.0146(2) Uani 1 1 d
O6 O -0.71405(8) -0.96206(8) -0.06483(5) 0.0148(2) Uani 1 1 d
N1 N -1.02923(10) -1.02506(10) -0.07362(6) 0.0149(3) Uani 1 1 d
N2 N -0.82355(11) -1.08555(10) -0.23773(6) 0.0170(3) Uani 1 1 d
C1 C -1.03285(14) -1.21206(13) -0.07681(8) 0.0188(3) Uani 1 1 d
C2 C -0.97879(12) -1.11085(12) -0.08144(7) 0.0151(3) Uani 1 1 d
C3 C -1.14416(13) -1.00401(15) -0.06904(9) 0.0206(4) Uani 1 1 d
C4 C -1.01153(14) -1.10208(13) -0.28978(8) 0.0183(3) Uani 1 1 d
C5 C -0.92593(13) -1.05778(12) -0.24153(8) 0.0153(3) Uani 1 1 d
C6 C -0.76933(16) -1.16420(15) -0.27244(10) 0.0253(4) Uani 1 1 d
C11 C -1.04415(13) -1.27412(12) -0.19625(8) 0.0176(3) Uani 1 1 d
C12 C -0.99973(13) -1.28242(12) -0.13062(8) 0.0176(3) Uani 1 1 d
C13 C -0.91981(14) -1.35532(13) -0.11511(9) 0.0227(4) Uani 1 1 d
C14 C -0.88337(15) -1.41851(14) -0.16270(10) 0.0267(4) Uani 1 1 d
C15 C -0.92598(14) -1.40998(13) -0.22756(9) 0.0250(4) Uani 1 1 d
C16 C -1.00642(14) -1.33858(13) -0.24365(9) 0.0208(4) Uani 1 1 d
C21 C -1.13303(13) -1.20001(13) -0.21600(8) 0.0177(3) Uani 1 1 d
C22 C -1.11756(13) -1.11894(13) -0.25864(8) 0.0183(3) Uani 1 1 d
C23 C -1.20285(15) -1.05055(15) -0.27255(9) 0.0257(4) Uani 1 1 d
C24 C -1.30329(15) -1.06389(16) -0.24769(10) 0.0313(4) Uani 1 1 d
C25 C -1.32006(15) -1.14592(17) -0.20838(10) 0.0310(4) Uani 1 1 d
C26 C -1.23517(14) -1.21305(15) -0.19196(9) 0.0241(4) Uani 1 1 d
C51 C -0.71898(12) -0.74412(11) -0.05022(7) 0.0138(3) Uani 1 1 d
C52 C -0.81553(12) -0.75491(11) -0.09164(7) 0.0136(3) Uani 1 1 d
C53 C -0.90396(12) -0.68912(12) -0.08644(8) 0.0158(3) Uani 1 1 d
C54 C -0.89564(13) -0.61529(12) -0.03777(8) 0.0167(3) Uani 1 1 d
C55 C -0.80317(13) -0.60499(12) 0.00615(8) 0.0167(3) Uani 1 1 d
C56 C -0.71583(13) -0.66950(12) -0.00133(8) 0.0155(3) Uani 1 1 d
C57 C -1.00423(14) -0.69928(15) -0.13365(9) 0.0217(4) Uani 1 1 d
C58 C -0.79844(15) -0.52723(14) 0.06018(9) 0.0220(4) Uani 1 1 d
C61 C -0.61915(12) -0.80337(12) -0.06081(7) 0.0145(3) Uani 1 1 d
C62 C -0.62062(12) -0.90874(12) -0.06912(7) 0.0141(3) Uani 1 1 d
C63 C -0.52497(13) -0.96186(12) -0.08007(7) 0.0151(3) Uani 1 1 d
C64 C -0.42817(13) -0.90809(13) -0.08157(8) 0.0177(3) Uani 1 1 d
C65 C -0.42299(13) -0.80366(13) -0.07238(8) 0.0176(3) Uani 1 1 d
C66 C -0.51902(13) -0.75288(12) -0.06232(8) 0.0156(3) Uani 1 1 d
C67 C -0.52936(14) -1.07444(13) -0.08923(9) 0.0192(3) Uani 1 1 d
C68 C -0.31586(14) -0.74818(15) -0.07361(10) 0.0255(4) Uani 1 1 d
C0 C -0.60930(17) -0.32516(14) -0.09895(9) 0.0261(4) Uani 1 1 d
Cl1 Cl -0.55090(5) -0.33052(4) -0.17463(3) 0.04428(15) Uani 1 1 d
Cl2 Cl -0.61809(4) -0.44680(4) -0.06372(2) 0.03472(12) Uani 1 1 d
H1A H -1.1122(16) -1.2055(14) -0.0769(9) 0.021(5) Uiso 1 1 d
H1B H -1.0082(15) -1.2398(14) -0.0358(10) 0.020(5) Uiso 1 1 d
H3A H -1.1799(18) -1.0647(18) -0.0554(11) 0.035(6) Uiso 1 1 d
H3B H -1.1783(17) -0.9779(15) -0.1113(11) 0.030(5) Uiso 1 1 d
H3C H -1.1519(16) -0.9529(16) -0.0354(11) 0.031(5) Uiso 1 1 d
H4A H -1.0221(15) -1.0543(15) -0.3240(10) 0.024(5) Uiso 1 1 d
H4B H -0.9860(15) -1.1632(15) -0.3085(9) 0.018(5) Uiso 1 1 d
H6A H -0.7483(18) -1.2186(18) -0.2417(11) 0.041(6) Uiso 1 1 d
H6B H -0.705(2) -1.1347(18) -0.2888(11) 0.044(6) Uiso 1 1 d
H6C H -0.8139(19) -1.1864(18) -0.3070(12) 0.041(6) Uiso 1 1 d
H13 H -0.8900(15) -1.3625(14) -0.0705(10) 0.022(5) Uiso 1 1 d
H14 H -0.8274(18) -1.4669(17) -0.1514(11) 0.035(6) Uiso 1 1 d
H15 H -0.9002(16) -1.4528(15) -0.2609(10) 0.023(5) Uiso 1 1 d
H16 H -1.0357(15) -1.3330(14) -0.2864(10) 0.017(5) Uiso 1 1 d
H23 H -1.1895(17) -0.9918(17) -0.2990(11) 0.035(6) Uiso 1 1 d
H24 H -1.3586(17) -1.0155(16) -0.2586(10) 0.028(5) Uiso 1 1 d
H25 H -1.3867(19) -1.1564(17) -0.1932(11) 0.037(6) Uiso 1 1 d
H26 H -1.2452(14) -1.2696(15) -0.1655(9) 0.017(5) Uiso 1 1 d
H54 H -0.9537(16) -0.5724(15) -0.0341(9) 0.022(5) Uiso 1 1 d
H56 H -0.6498(14) -0.6629(13) 0.0285(8) 0.014(4) Uiso 1 1 d
H57A H -0.9894(18) -0.6963(17) -0.1805(12) 0.042(6) Uiso 1 1 d
H57B H -1.0554(19) -0.6466(19) -0.1277(11) 0.045(7) Uiso 1 1 d
H57C H -1.0356(18) -0.7631(19) -0.1305(11) 0.037(6) Uiso 1 1 d
H58A H -0.8433(18) -0.5448(17) 0.0956(11) 0.039(6) Uiso 1 1 d
H58B H -0.8270(18) -0.4630(18) 0.0442(11) 0.037(6) Uiso 1 1 d
H58C H -0.7228(17) -0.5179(15) 0.0785(10) 0.028(5) Uiso 1 1 d
H64 H -0.3628(16) -0.9465(14) -0.0888(9) 0.021(5) Uiso 1 1 d
H66 H -0.5184(15) -0.6811(15) -0.0580(9) 0.021(5) Uiso 1 1 d
H67A H -0.5643(17) -1.0910(16) -0.1333(11) 0.032(5) Uiso 1 1 d
H67B H -0.5677(18) -1.1049(17) -0.0566(11) 0.035(6) Uiso 1 1 d
H67C H -0.4584(19) -1.1017(17) -0.0860(11) 0.038(6) Uiso 1 1 d
H68A H -0.2828(19) -0.7615(18) -0.1127(12) 0.046(7) Uiso 1 1 d
H68B H -0.326(2) -0.676(2) -0.0680(12) 0.052(7) Uiso 1 1 d
H68C H -0.265(2) -0.7709(18) -0.0383(12) 0.046(7) Uiso 1 1 d
D0A H -0.6800(16) -0.2997(14) -0.1082(9) 0.020(5) Uiso 1 1 d
D0B H -0.5667(17) -0.2822(16) -0.0697(10) 0.030(5) Uiso 1 1 d

loop_
_atom_site_aniso_label
_atom_site_aniso_U_11
_atom_site_aniso_U_22
_atom_site_aniso_U_33
_atom_site_aniso_U_23
_atom_site_aniso_U_13
_atom_site_aniso_U_12
Ti 0.01286(14) 0.01251(14) 0.01316(15) -0.00132(10) 0.00251(10) -0.00152(10)
O1 0.0133(5) 0.0153(6) 0.0192(6) 0.0002(4) 0.0022(4) -0.0016(4)
O2 0.0158(5) 0.0142(6) 0.0172(6) -0.0014(4) 0.0033(4) -0.0030(4)
O3 0.0180(5) 0.0154(6) 0.0154(6) -0.0025(4) 0.0010(4) 0.0006(4)
O4 0.0165(5) 0.0192(6) 0.0179(6) -0.0061(5) 0.0033(4) -0.0034(4)
O5 0.0163(5) 0.0138(5) 0.0138(5) -0.0011(4) 0.0010(4) -0.0016(4)
O6 0.0152(5) 0.0130(5) 0.0163(6) 0.0000(4) 0.0016(4) -0.0026(4)
N1 0.0127(6) 0.0175(7) 0.0149(7) -0.0011(5) 0.0033(5) -0.0039(5)
N2 0.0193(7) 0.0175(7) 0.0148(7) -0.0052(5) 0.0043(5) -0.0031(5)
C1 0.0199(8) 0.0201(9) 0.0166(8) 0.0018(7) 0.0025(6) -0.0055(7)
C2 0.0169(7) 0.0185(8) 0.0099(7) 0.0011(6) 0.0013(6) -0.0021(6)
C3 0.0133(8) 0.0271(9) 0.0217(9) -0.0029(8) 0.0033(6) -0.0005(7)
C4 0.0239(8) 0.0170(8) 0.0137(8) -0.0017(7) -0.0001(6) -0.0017(7)
C5 0.0202(8) 0.0141(8) 0.0121(7) 0.0011(6) 0.0041(6) -0.0024(6)
C6 0.0240(9) 0.0247(10) 0.0279(10) -0.0124(8) 0.0069(8) 0.0009(8)
C11 0.0161(7) 0.0146(8) 0.0222(8) 0.0006(6) 0.0031(6) -0.0047(6)
C12 0.0186(8) 0.0138(8) 0.0206(8) 0.0022(6) 0.0033(6) -0.0062(6)
C13 0.0238(9) 0.0181(9) 0.0257(9) 0.0053(7) -0.0010(7) -0.0038(7)
C14 0.0235(9) 0.0184(9) 0.0381(11) 0.0031(8) 0.0015(8) 0.0021(7)
C15 0.0252(9) 0.0183(9) 0.0325(10) -0.0044(8) 0.0080(8) -0.0009(7)
C16 0.0233(8) 0.0181(9) 0.0210(9) -0.0027(7) 0.0020(7) -0.0045(7)
C21 0.0174(8) 0.0185(8) 0.0167(8) -0.0056(6) -0.0008(6) -0.0017(6)
C22 0.0193(8) 0.0199(8) 0.0150(8) -0.0050(6) -0.0022(6) -0.0009(6)
C23 0.0282(9) 0.0266(10) 0.0207(9) -0.0044(8) -0.0069(7) 0.0048(8)
C24 0.0234(9) 0.0379(11) 0.0307(10) -0.0105(9) -0.0086(8) 0.0113(8)
C25 0.0162(9) 0.0466(12) 0.0301(10) -0.0125(9) 0.0004(7) -0.0005(8)
C26 0.0190(8) 0.0297(10) 0.0237(9) -0.0045(8) 0.0022(7) -0.0049(7)
C51 0.0164(7) 0.0107(7) 0.0146(8) 0.0029(6) 0.0032(6) -0.0016(6)
C52 0.0171(7) 0.0120(7) 0.0120(7) 0.0011(6) 0.0033(6) -0.0026(6)
C53 0.0160(7) 0.0153(8) 0.0164(8) 0.0040(6) 0.0032(6) -0.0009(6)
C54 0.0166(8) 0.0127(8) 0.0215(8) 0.0031(6) 0.0058(6) 0.0025(6)
C55 0.0217(8) 0.0122(8) 0.0171(8) 0.0002(6) 0.0058(6) -0.0026(6)
C56 0.0169(8) 0.0144(8) 0.0153(8) 0.0012(6) 0.0018(6) -0.0037(6)
C57 0.0180(8) 0.0225(9) 0.0239(9) -0.0003(7) -0.0017(7) 0.0019(7)
C58 0.0238(9) 0.0189(9) 0.0239(9) -0.0057(7) 0.0052(7) -0.0002(7)
C61 0.0163(7) 0.0156(8) 0.0113(7) 0.0002(6) -0.0006(6) -0.0006(6)
C62 0.0140(7) 0.0156(8) 0.0125(7) 0.0012(6) 0.0004(6) -0.0015(6)
C63 0.0181(7) 0.0152(8) 0.0119(7) -0.0007(6) -0.0001(6) 0.0012(6)
C64 0.0147(7) 0.0201(8) 0.0184(8) 0.0004(6) 0.0021(6) 0.0033(6)
C65 0.0160(8) 0.0205(8) 0.0161(8) 0.0012(6) 0.0000(6) -0.0035(6)
C66 0.0188(8) 0.0141(8) 0.0137(8) -0.0001(6) -0.0004(6) -0.0016(6)
C67 0.0202(8) 0.0156(8) 0.0220(9) -0.0010(7) 0.0026(7) 0.0025(7)
C68 0.0165(8) 0.0243(10) 0.0357(11) -0.0001(8) 0.0034(8) -0.0047(7)
C0 0.0323(10) 0.0190(9) 0.0274(10) 0.0003(8) 0.0052(8) -0.0001(8)
Cl1 0.0759(4) 0.0239(3) 0.0368(3) 0.0015(2) 0.0269(3) 0.0028(2)
Cl2 0.0495(3) 0.0232(2) 0.0318(3) 0.00606(19) 0.0050(2) -0.0031(2)

loop_
_atom_type_symbol
_atom_type_description
_atom_type_scat_dispersion_real
_atom_type_scat_dispersion_imag
_atom_type_scat_source
C C 0.0033 0.0016 'International Tables Vol C Tables 4.2.6.8 and 6.1.1.4'
H H 0.0000 0.0000 'International Tables Vol C Tables 4.2.6.8 and 6.1.1.4'
N N 0.0061 0.0033 'International Tables Vol C Tables 4.2.6.8 and 6.1.1.4'
O O 0.0106 0.0060 'International Tables Vol C Tables 4.2.6.8 and 6.1.1.4'
Cl Cl 0.1484 0.1585 'International Tables Vol C Tables 4.2.6.8 and 6.1.1.4'
Ti Ti 0.2776 0.4457 'International Tables Vol C Tables 4.2.6.8 and 6.1.1.4'

loop_
_geom_angle_atom_site_label_1
_geom_angle_atom_site_label_2
_geom_angle_atom_site_label_3
_geom_angle
O5 Ti O6 91.00(5)
O5 Ti O4 108.36(5)
O6 Ti O4 91.89(5)
O5 Ti O2 90.18(5)
O6 Ti O2 108.75(5)
O4 Ti O2 152.20(5)
O5 Ti O3 95.62(5)
O6 Ti O3 167.49(5)
O4 Ti O3 75.97(5)
O2 Ti O3 81.89(5)
O5 Ti O1 165.82(5)
O6 Ti O1 90.75(5)
O4 Ti O1 85.64(5)
O2 Ti O1 75.94(4)
O3 Ti O1 85.43(4)
C2 O1 Ti 111.71(10)
N1 O2 Ti 112.46(8)
C5 O3 Ti 113.69(10)
N2 O4 Ti 114.43(9)
C52 O5 Ti 124.40(9)
C62 O6 Ti 127.56(9)
C2 N1 O2 115.14(12)
C2 N1 C3 130.41(14)
O2 N1 C3 114.03(13)
C5 N2 O4 114.69(13)
C5 N2 C6 130.70(14)
O4 N2 C6 114.45(13)
C2 C1 C12 110.70(13)
C2 C1 H1A 111.6(11)
C12 C1 H1A 112.4(11)
C2 C1 H1B 107.0(11)
C12 C1 H1B 108.4(11)
H1A C1 H1B 106.4(15)
O1 C2 N1 117.11(14)
O1 C2 C1 119.68(14)
N1 C2 C1 123.19(14)
N1 C3 H3A 109.2(13)
N1 C3 H3B 110.9(12)
H3A C3 H3B 111.7(17)
N1 C3 H3C 109.4(12)
H3A C3 H3C 107.4(18)
H3B C3 H3C 108.2(17)
C5 C4 C22 111.49(13)
C5 C4 H4A 105.6(12)
C22 C4 H4A 109.7(12)
C5 C4 H4B 110.7(11)
C22 C4 H4B 111.4(11)
H4A C4 H4B 107.6(16)
O3 C5 N2 117.18(14)
O3 C5 C4 119.44(14)
N2 C5 C4 123.37(14)
N2 C6 H6A 109.0(13)
N2 C6 H6B 107.6(14)
H6A C6 H6B 109.9(19)
N2 C6 H6C 109.8(15)
H6A C6 H6C 112(2)
H6B C6 H6C 109(2)
C16 C11 C12 118.98(15)
C16 C11 C21 119.42(15)
C12 C11 C21 121.58(15)
C13 C12 C11 118.72(16)
C13 C12 C1 119.11(15)
C11 C12 C1 122.13(15)
C14 C13 C12 121.53(17)
C14 C13 H13 119.0(12)
C12 C13 H13 119.5(12)
C13 C14 C15 120.02(17)
C13 C14 H14 120.5(13)
C15 C14 H14 119.5(13)
C14 C15 C16 119.13(17)
C14 C15 H15 120.4(12)
C16 C15 H15 120.4(12)
C15 C16 C11 121.62(17)
C15 C16 H16 119.7(12)
C11 C16 H16 118.7(12)
C26 C21 C22 118.94(16)
C26 C21 C11 118.92(15)
C22 C21 C11 122.14(14)
C23 C22 C21 118.79(16)
C23 C22 C4 118.65(16)
C21 C22 C4 122.56(15)
C24 C23 C22 121.48(18)
C24 C23 H23 120.3(13)
C22 C23 H23 118.2(13)
C25 C24 C23 119.70(18)
C25 C24 H24 122.0(13)
C23 C24 H24 118.3(13)
C24 C25 C26 119.82(18)
C24 C25 H25 120.1(14)
C26 C25 H25 120.1(14)
C25 C26 C21 121.15(18)
C25 C26 H26 121.0(11)
C21 C26 H26 117.8(11)
C56 C51 C52 118.03(14)
C56 C51 C61 119.99(14)
C52 C51 C61 121.78(14)
O5 C52 C53 118.39(13)
O5 C52 C51 120.62(13)
C53 C52 C51 120.91(14)
C54 C53 C52 118.53(14)
C54 C53 C57 121.73(15)
C52 C53 C57 119.73(15)
C53 C54 C55 122.28(15)
C53 C54 H54 118.6(12)
C55 C54 H54 119.1(12)
C56 C55 C54 117.84(15)
C56 C55 C58 121.09(15)
C54 C55 C58 121.06(15)
C55 C56 C51 122.30(15)
C55 C56 H56 119.2(10)
C51 C56 H56 118.5(10)
C53 C57 H57A 113.9(13)
C53 C57 H57B 111.6(14)
H57A C57 H57B 105.7(19)
C53 C57 H57C 111.0(13)
H57A C57 H57C 102.4(19)
H57B C57 H57C 111.7(19)
C55 C58 H58A 112.9(13)
C55 C58 H58B 111.4(13)
H58A C58 H58B 104.3(18)
C55 C58 H58C 110.0(12)
H58A C58 H58C 109.2(18)
H58B C58 H58C 108.9(18)
C62 C61 C66 118.14(14)
C62 C61 C51 122.51(14)
C66 C61 C51 119.34(14)
O6 C62 C61 120.66(13)
O6 C62 C63 118.46(14)
C61 C62 C63 120.85(14)
C64 C63 C62 118.65(14)
C64 C63 C67 121.77(14)
C62 C63 C67 119.58(14)
C63 C64 C65 122.22(15)
C63 C64 H64 117.3(11)
C65 C64 H64 120.5(11)
C66 C65 C64 117.92(14)
C66 C65 C68 121.50(15)
C64 C65 C68 120.58(15)
C65 C66 C61 122.20(15)
C65 C66 H66 119.6(11)
C61 C66 H66 118.1(11)
C63 C67 H67A 110.0(13)
C63 C67 H67B 110.6(13)
H67A C67 H67B 110.1(18)
C63 C67 H67C 110.3(14)
H67A C67 H67C 108.0(18)
H67B C67 H67C 107.7(19)
C65 C68 H68A 111.2(15)
C65 C68 H68B 110.7(15)
H68A C68 H68B 111(2)
C65 C68 H68C 110.7(14)
H68A C68 H68C 106(2)
H68B C68 H68C 108(2)
Cl1 C0 Cl2 111.29(10)
Cl1 C0 D0A 106.2(11)
Cl2 C0 D0A 108.7(12)
Cl1 C0 D0B 109.3(12)
Cl2 C0 D0B 109.8(13)
D0A C0 D0B 111.5(17)

loop_
_geom_bond_atom_site_label_1
_geom_bond_atom_site_label_2
_geom_bond_distance
Ti O5 1.8575(11)
Ti O6 1.8582(11)
Ti O4 1.9551(11)
Ti O2 1.9580(11)
Ti O3 2.0565(11)
Ti O1 2.0701(11)
O1 C2 1.2786(19)
O2 N1 1.3781(16)
O3 C5 1.2753(19)
O4 N2 1.3778(17)
O5 C52 1.3600(18)
O6 C62 1.3584(18)
N1 C2 1.309(2)
N1 C3 1.453(2)
N2 C5 1.309(2)
N2 C6 1.451(2)
C1 C2 1.501(2)
C1 C12 1.519(2)
C1 H1A 0.981(19)
C1 H1B 0.94(2)
C3 H3A 0.97(2)
C3 H3B 0.99(2)
C3 H3C 0.97(2)
C4 C5 1.499(2)
C4 C22 1.515(2)
C4 H4A 0.94(2)
C4 H4B 0.958(19)
C6 H6A 0.97(2)
C6 H6B 0.96(2)
C6 H6C 0.90(2)
C11 C16 1.396(2)
C11 C12 1.406(2)
C11 C21 1.499(2)
C12 C13 1.395(2)
C13 C14 1.383(3)
C13 H13 0.96(2)
C14 C15 1.385(3)
C14 H14 0.95(2)
C15 C16 1.388(3)
C15 H15 0.96(2)
C16 H16 0.917(19)
C21 C26 1.398(2)
C21 C22 1.403(2)
C22 C23 1.397(2)
C23 C24 1.386(3)
C23 H23 0.97(2)
C24 C25 1.374(3)
C24 H24 0.95(2)
C25 C26 1.391(3)
C25 H25 0.91(2)
C26 H26 0.936(19)
C51 C56 1.400(2)
C51 C52 1.407(2)
C51 C61 1.489(2)
C52 C53 1.405(2)
C53 C54 1.389(2)
C53 C57 1.506(2)
C54 C55 1.395(2)
C54 H54 0.92(2)
C55 C56 1.391(2)
C55 C58 1.504(2)
C56 H56 0.978(17)
C57 H57A 0.99(2)
C57 H57B 0.95(2)
C57 H57C 0.93(2)
C58 H58A 0.97(2)
C58 H58B 0.97(2)
C58 H58C 0.98(2)
C61 C62 1.404(2)
C61 C66 1.405(2)
C62 C63 1.405(2)
C63 C64 1.391(2)
C63 C67 1.501(2)
C64 C65 1.394(2)
C64 H64 0.973(19)
C65 C66 1.390(2)
C65 C68 1.512(2)
C66 H66 0.95(2)
C67 H67A 0.99(2)
C67 H67B 0.94(2)
C67 H67C 0.94(2)
C68 H68A 0.94(2)
C68 H68B 0.97(3)
C68 H68C 0.96(3)
C0 Cl1 1.7562(19)
C0 Cl2 1.7684(19)
C0 D0A 0.938(19)
C0 D0B 0.95(2)
